data_7041569
loop_
_publ_author_name
'Wang, Kai'
'Xia, Bin'
'Wang, Qing-Lun'
'Ma, Yue'
'Liao, Dai-Zheng'
'Tang, Jinkui'

_publ_section_title
;
 Slow magnetic relaxation based on the anisotropic Ising-type magnetic
 coupling between the Mo(III) and Mn(II) centers.
;
_journal_issue 4
_journal_name_full 'Dalton transactions (Cambridge, England : 2003)'
_journal_page_first 1042
_journal_page_last 1046
_journal_paper_doi 10.1039/c6dt03676g
_journal_volume 46
_journal_year 2017
_chemical_formula_sum 'C37 H43 Mn2 Mo N17 O8.5'
_chemical_formula_weight 1067.70
_chemical_name_systematic
; 
 ? 
;
_space_group_IT_number 15
_symmetry_cell_setting monoclinic
_symmetry_space_group_name_Hall '-C 2yc'
_symmetry_space_group_name_H-M 'C 1 2/c 1'
_atom_sites_solution_hydrogens geom
_atom_sites_solution_primary direct
_atom_sites_solution_secondary difmap
_audit_creation_method SHELXL-97
_audit_update_record
;
2016-04-29 deposited with the CCDC.
2016-12-13 downloaded from the CCDC.
;
_cell_angle_alpha 90.00
_cell_angle_beta 113.67(3)
_cell_angle_gamma 90.00
_cell_formula_units_Z 8
_cell_length_a 32.482(7)
_cell_length_b 18.934(4)
_cell_length_c 20.601(4)
_cell_measurement_reflns_used 35490
_cell_measurement_temperature 293(2)
_cell_measurement_theta_max 25.09
_cell_measurement_theta_min 1.84
_cell_volume 11604(5)
_computing_cell_refinement 'Bruker XSCANS'
_computing_data_collection 'Bruker XSCANS'
_computing_data_reduction 'Bruker SHELXTL'
_computing_molecular_graphics 'Bruker SHELXTL'
_computing_publication_material 'Bruker SHELXTL'
_computing_structure_refinement 'SHELXL-97 (Sheldrick, 1997)'
_computing_structure_solution 'SHELXS-97 (Sheldrick, 1990)'
_diffrn_ambient_temperature 293(2)
_diffrn_measured_fraction_theta_full 0.989
_diffrn_measured_fraction_theta_max 0.989
_diffrn_measurement_device_type 'Bruker P4'
_diffrn_measurement_method '\w scans'
_diffrn_radiation_monochromator graphite
_diffrn_radiation_source 'fine-focus sealed tube'
_diffrn_radiation_type MoK\a
_diffrn_radiation_wavelength 0.71073
_diffrn_reflns_av_R_equivalents 0.0389
_diffrn_reflns_av_sigmaI/netI 0.0242
_diffrn_reflns_limit_h_max 31
_diffrn_reflns_limit_h_min -31
_diffrn_reflns_limit_k_max 18
_diffrn_reflns_limit_k_min -18
_diffrn_reflns_limit_l_max 20
_diffrn_reflns_limit_l_min -20
_diffrn_reflns_number 34681
_diffrn_reflns_theta_full 25.09
_diffrn_reflns_theta_max 25.09
_diffrn_reflns_theta_min 1.84
_exptl_absorpt_coefficient_mu 0.696
_exptl_absorpt_correction_T_max 0.8507
_exptl_absorpt_correction_T_min 0.8183
_exptl_absorpt_correction_type multi-scan
_exptl_absorpt_process_details SADABS
_exptl_crystal_density_diffrn 1.222
_exptl_crystal_density_meas ?
_exptl_crystal_density_method 'not measured'
_exptl_crystal_description ??block'
_exptl_crystal_F_000 4352
_exptl_crystal_size_max 0.30
_exptl_crystal_size_mid 0.26
_exptl_crystal_size_min 0.24
_platon_squeeze_details ' ?'
_refine_diff_density_max 1.374
_refine_diff_density_min -0.508
_refine_diff_density_rms 0.131
_refine_ls_extinction_method none
_refine_ls_goodness_of_fit_ref 1.123
_refine_ls_hydrogen_treatment mixed
_refine_ls_matrix_type full
_refine_ls_number_parameters 609
_refine_ls_number_reflns 5726
_refine_ls_number_restraints 19
_refine_ls_restrained_S_all 1.130
_refine_ls_R_factor_all 0.1033
_refine_ls_R_factor_gt 0.0884
_refine_ls_shift/su_max 0.000
_refine_ls_shift/su_mean 0.000
_refine_ls_structure_factor_coef Fsqd
_refine_ls_weighting_details 'calc w=1/[\s^2^(Fo^2^)+(0.1925P)^2^+77.4847P] where P=(Fo^2^+2Fc^2^)/3'
_refine_ls_weighting_scheme calc
_refine_ls_wR_factor_gt 0.2674
_refine_ls_wR_factor_ref 0.2859
_reflns_number_gt 4709
_reflns_number_total 5726
_reflns_threshold_expression >2sigma(I)
_cod_data_source_file c6dt03676g2.cif
_cod_data_source_block 1
_cod_depositor_comments
;
The following automatic conversions were performed:

'_symmetry_cell_setting' value 'Monoclinic' changed to 'monoclinic'
according to
/usr/data/users/saulius/crontab/automatic-downloads/rss-feeds/RSC/lib/dictionaries/cif_core.dic
dictionary named 'cif_core.dic' version 2.4.2 from 2011-04-26.

'_exptl_crystal_density_meas' value 'none' was changed to '?' - the
value is perceived as not measured.

Automatic conversion script
Id: cif_fix_values 4268 2015-11-12 08:31:59Z antanas 

 Adding full bibliography for 7041569--7041571.cif.
;
_cod_original_cell_volume 11604(4)
_cod_original_sg_symbol_H-M C2/c
_cod_original_formula_sum 'C37 H43 Mn2 Mo N17 O8.50'
_cod_database_code 7041569

loop_
_symmetry_equiv_pos_as_xyz
'x, y, z'
'-x, y, -z+1/2'
'x+1/2, y+1/2, z'
'-x+1/2, y+1/2, -z+1/2'
'-x, -y, -z'
'x, -y, z-1/2'
'-x+1/2, -y+1/2, -z'
'x+1/2, -y+1/2, z-1/2'

loop_
_atom_site_label
_atom_site_type_symbol
_atom_site_fract_x
_atom_site_fract_y
_atom_site_fract_z
_atom_site_U_iso_or_equiv
_atom_site_adp_type
_atom_site_occupancy
_atom_site_symmetry_multiplicity
_atom_site_calc_flag
_atom_site_refinement_flags
Mo1 Mo 0.17898(3) 0.94306(4) 0.23556(4) 0.0522(5) Uani 1 1 d .
Mn2 Mn 0.27344(6) 0.69820(8) 0.32140(8) 0.0667(6) Uani 1 1 d .
Mn1 Mn 0.09312(5) 0.89171(9) -0.04532(8) 0.0620(6) Uani 1 1 d .
C6 C 0.2315(4) 0.9234(5) 0.1939(5) 0.062(3) Uani 1 1 d .
N8 N 0.0193(3) 0.8795(5) -0.0684(4) 0.063(2) Uani 1 1 d .
C28 C 0.2155(8) 0.6788(11) 0.1635(12) 0.163(10) Uani 1 1 d .
H28A H 0.1993 0.7222 0.1627 0.196 Uiso 1 1 calc R
H28B H 0.1978 0.6517 0.1215 0.196 Uiso 1 1 calc R
N17 N 0.3392(4) 0.7654(5) 0.3657(6) 0.085(3) Uani 1 1 d .
N16 N 0.2849(4) 0.7427(5) 0.2246(5) 0.077(3) Uani 1 1 d .
N1 N 0.1121(3) 0.9039(5) 0.0709(6) 0.076(3) Uani 1 1 d .
N9 N 0.0552(4) 1.0006(5) -0.0701(6) 0.095(3) Uani 1 1 d .
C5 C 0.2109(3) 0.8452(6) 0.2783(5) 0.057(3) Uani 1 1 d .
N14 N 0.2210(5) 0.6331(7) 0.3549(8) 0.125(5) Uani 1 1 d D
N12 N 0.0767(3) 0.7768(5) -0.0386(5) 0.080(3) Uani 1 1 d .
C37 C 0.2824(6) 0.6704(9) 0.5424(9) 0.118(5) Uani 1 1 d .
H37 H 0.2681 0.6461 0.5666 0.141 Uiso 1 1 calc R
C11 C 0.0835(5) 1.0608(8) -0.0724(11) 0.126(6) Uani 1 1 d .
H11A H 0.0774 1.0720 -0.1213 0.151 Uiso 1 1 calc R
H11B H 0.0759 1.1018 -0.0512 0.151 Uiso 1 1 calc R
N10 N 0.1435(3) 0.9760(8) -0.0535(6) 0.103(4) Uani 1 1 d .
N6 N 0.2584(3) 0.9140(5) 0.1732(5) 0.079(3) Uani 1 1 d .
N5 N 0.2292(4) 0.7921(5) 0.3011(5) 0.088(3) Uani 1 1 d .
N13 N 0.2976(6) 0.7099(7) 0.4393(6) 0.120(5) Uani 1 1 d .
C36 C 0.3186(6) 0.7137(7) 0.5769(7) 0.088(4) Uani 1 1 d .
H36 H 0.3267 0.7165 0.6255 0.106 Uiso 1 1 calc R
C22 C -0.0543(4) 0.9293(7) -0.0935(7) 0.087(4) Uani 1 1 d .
H22 H -0.0731 0.9685 -0.1039 0.104 Uiso 1 1 calc R
C34 C 0.3297(7) 0.7463(9) 0.4737(7) 0.097(5) Uani 1 1 d U
C19 C 0.0038(4) 0.8164(7) -0.0621(7) 0.080(3) Uani 1 1 d .
C7 C 0.1323(5) 0.8906(8) 0.2663(7) 0.098(4) Uani 1 1 d .
C30 C 0.3332(5) 0.7486(7) 0.2444(7) 0.102(5) Uani 1 1 d .
H30A H 0.3391 0.7708 0.2066 0.122 Uiso 1 1 calc R
H30B H 0.3469 0.7022 0.2532 0.122 Uiso 1 1 calc R
C12 C 0.1309(5) 1.0445(8) -0.0345(9) 0.109(5) Uani 1 1 d .
H12A H 0.1383 1.0452 0.0161 0.131 Uiso 1 1 calc R
H12B H 0.1485 1.0811 -0.0443 0.131 Uiso 1 1 calc R
C1 C 0.1347(3) 0.9177(5) 0.1289(6) 0.055(2) Uani 1 1 d .
C9 C 0.0134(4) 1.0022(7) -0.0867(7) 0.084(4) Uani 1 1 d .
C4 C 0.2282(5) 0.9817(6) 0.3295(6) 0.074(3) Uani 1 1 d .
N11 N 0.1611(3) 0.8322(8) -0.0081(6) 0.100(4) Uani 1 1 d .
C15 C 0.1532(5) 0.7621(10) -0.0322(9) 0.120(5) Uani 1 1 d .
H15A H 0.1807 0.7353 -0.0092 0.144 Uiso 1 1 calc R
H15B H 0.1458 0.7616 -0.0827 0.144 Uiso 1 1 calc R
C16 C 0.1154(5) 0.7248(8) -0.0187(11) 0.134(6) Uani 1 1 d .
H16A H 0.1060 0.6825 -0.0474 0.161 Uiso 1 1 calc R
H16B H 0.1256 0.7116 0.0308 0.161 Uiso 1 1 calc R
C8 C -0.0074(3) 0.9359(6) -0.0823(6) 0.068(3) Uani 1 1 d .
C14 C 0.1944(4) 0.8722(11) -0.0238(7) 0.108(5) Uani 1 1 d .
H14A H 0.1907 0.8633 -0.0722 0.130 Uiso 1 1 calc R
H14B H 0.2244 0.8576 0.0077 0.130 Uiso 1 1 calc R
C13 C 0.1885(4) 0.9498(11) -0.0140(7) 0.120(7) Uani 1 1 d .
H13A H 0.1965 0.9588 0.0360 0.144 Uiso 1 1 calc R
H13B H 0.2091 0.9761 -0.0281 0.144 Uiso 1 1 calc R
C29 C 0.2602(7) 0.6960(8) 0.1629(7) 0.117(6) Uani 1 1 d .
H29A H 0.2772 0.6530 0.1662 0.140 Uiso 1 1 calc R
H29B H 0.2563 0.7198 0.1191 0.140 Uiso 1 1 calc R
C35 C 0.3445(7) 0.7525(9) 0.5539(11) 0.136(6) Uani 1 1 d .
H35 H 0.3686 0.7798 0.5831 0.164 Uiso 1 1 calc R
N3 N 0.1165(8) 1.0607(11) 0.2768(9) 0.227(12) Uani 1 1 d .
C27 C 0.1780(6) 0.6337(12) 0.2298(15) 0.167(9) Uani 1 1 d .
H27A H 0.1643 0.6797 0.2277 0.200 Uiso 1 1 calc R
H27B H 0.1574 0.6043 0.1923 0.200 Uiso 1 1 calc R
C3 C 0.1387(6) 1.0176(10) 0.2613(8) 0.133(7) Uani 1 1 d .
N15 N 0.2208(5) 0.6407(7) 0.2227(9) 0.125(5) Uani 1 1 d .
C18 C 0.0220(7) 0.6823(9) -0.0318(17) 0.221(14) Uani 1 1 d .
H18A H 0.0177 0.6531 -0.0721 0.331 Uiso 1 1 calc R
H18B H -0.0060 0.6868 -0.0265 0.331 Uiso 1 1 calc R
H18C H 0.0440 0.6610 0.0101 0.331 Uiso 1 1 calc R
C2 C 0.1834(3) 1.0442(6) 0.1889(5) 0.053(2) Uani 1 1 d .
C17 C 0.0388(5) 0.7579(7) -0.0429(9) 0.107(5) Uani 1 1 d .
C31 C 0.3524(5) 0.7934(7) 0.3113(9) 0.102(4) Uani 1 1 d .
H31A H 0.3849 0.7941 0.3288 0.123 Uiso 1 1 calc R
H31B H 0.3417 0.8416 0.3003 0.123 Uiso 1 1 calc R
C32 C 0.3547(5) 0.7870(7) 0.4319(10) 0.124(6) Uani 1 1 d .
N7 N 0.1042(4) 0.8569(9) 0.2778(9) 0.151(6) Uani 1 1 d .
C10 C -0.0157(5) 1.0688(7) -0.1097(10) 0.124(6) Uani 1 1 d .
H10A H -0.0282 1.0794 -0.0758 0.186 Uiso 1 1 calc R
H10B H -0.0396 1.0611 -0.1554 0.186 Uiso 1 1 calc R
H10C H 0.0025 1.1078 -0.1125 0.186 Uiso 1 1 calc R
C23 C 0.2680(5) 0.6650(7) 0.4679(6) 0.094(5) Uani 1 1 d U
C20 C -0.0420(4) 0.8065(7) -0.0717(9) 0.103(4) Uani 1 1 d .
H20 H -0.0525 0.7620 -0.0666 0.123 Uiso 1 1 calc R
C24 C 0.2335(5) 0.6311(8) 0.4140(9) 0.117(6) Uani 1 1 d .
C25 C 0.2054(8) 0.5797(11) 0.4468(14) 0.199(11) Uani 1 1 d U
H25A H 0.1737 0.5849 0.4192 0.299 Uiso 1 1 calc R
H25B H 0.2122 0.5930 0.4950 0.299 Uiso 1 1 calc R
H25C H 0.2139 0.5314 0.4454 0.299 Uiso 1 1 calc R
C26 C 0.1885(5) 0.6029(10) 0.2949(10) 0.121(5) Uani 1 1 d D
H26A H 0.1978 0.5547 0.2920 0.146 Uiso 1 1 calc R
H26B H 0.1610 0.6002 0.3026 0.146 Uiso 1 1 calc R
C21 C -0.0700(4) 0.8632(8) -0.0883(8) 0.099(4) Uani 1 1 d .
H21 H -0.1000 0.8571 -0.0962 0.119 Uiso 1 1 calc R
N2 N 0.1864(3) 1.0996(5) 0.1652(5) 0.064(2) Uani 1 1 d .
O1 O 0.0761(3) 0.8670(7) -0.1618(4) 0.127(4) Uani 1 1 d .
H1 H 0.0955 0.8837 -0.1732 0.190 Uiso 1 1 calc R
N4 N 0.2572(5) 1.0042(6) 0.3804(6) 0.108(4) Uani 1 1 d .
C33 C 0.3884(7) 0.8449(11) 0.4597(12) 0.199(12) Uani 1 1 d .
H33A H 0.3998 0.8571 0.4247 0.299 Uiso 1 1 calc R
H33B H 0.4127 0.8294 0.5022 0.299 Uiso 1 1 calc R
H33C H 0.3743 0.8855 0.4699 0.299 Uiso 1 1 calc R
O3 O 0.3256(3) 0.8840(5) 0.1230(5) 0.102(3) Uani 1 1 d .
O2 O 0.3265(4) 0.0684(6) 0.4983(5) 0.137(4) Uani 1 1 d .
O4 O 0.3258(6) 0.9677(8) 0.3267(8) 0.179(5) Uani 1 1 d .
O5 O 0.0782(5) 0.7676(11) 0.1350(10) 0.217(7) Uani 1 1 d .
O6 O 0.0392(7) 0.7831(14) 0.3002(14) 0.303(13) Uani 1 1 d .
O7 O 0.4248(6) 0.8783(14) 0.6904(15) 0.286(12) Uani 1 1 d .
O8 O 0.4125(6) 0.9007(16) 0.2055(15) 0.160(10) Uani 0.50 1 d P
O9 O 0.0473(7) 0.7333(14) 0.7727(16) 0.165(10) Uani 0.50 1 d P
O10 O 0.0182(7) 0.7292(16) 0.3981(16) 0.173(11) Uani 0.50 1 d P

loop_
_atom_site_aniso_label
_atom_site_aniso_U_11
_atom_site_aniso_U_22
_atom_site_aniso_U_33
_atom_site_aniso_U_23
_atom_site_aniso_U_13
_atom_site_aniso_U_12
Mo1 0.0729(7) 0.0534(7) 0.0435(7) 0.0115(4) 0.0371(5) 0.0092(4)
Mn2 0.1129(14) 0.0466(10) 0.0613(11) 0.0080(7) 0.0567(10) 0.0210(8)
Mn1 0.0500(10) 0.0890(12) 0.0520(10) 0.0097(8) 0.0257(8) -0.0035(7)
C6 0.076(7) 0.056(6) 0.059(6) 0.021(5) 0.034(6) 0.010(5)
N8 0.050(5) 0.070(6) 0.071(6) 0.012(4) 0.027(4) 0.003(5)
C28 0.19(2) 0.111(14) 0.135(17) -0.046(13) 0.012(16) 0.078(15)
N17 0.119(8) 0.051(5) 0.078(7) 0.004(5) 0.033(6) 0.012(5)
N16 0.107(8) 0.084(7) 0.054(6) 0.007(5) 0.046(5) 0.030(5)
N1 0.060(5) 0.107(8) 0.066(6) -0.021(6) 0.033(5) -0.010(5)
N9 0.101(9) 0.068(6) 0.127(9) 0.025(6) 0.057(7) -0.012(6)
C5 0.077(7) 0.063(7) 0.052(6) -0.003(5) 0.047(5) -0.002(6)
N14 0.181(13) 0.124(10) 0.076(9) 0.019(8) 0.057(10) 0.095(10)
N12 0.060(6) 0.088(7) 0.094(7) 0.001(5) 0.032(5) 0.010(5)
C37 0.162(16) 0.096(11) 0.114(13) 0.022(9) 0.076(12) 0.066(11)
C11 0.102(12) 0.103(11) 0.190(18) 0.046(11) 0.078(12) -0.016(9)
N10 0.065(7) 0.152(12) 0.105(8) 0.017(8) 0.046(6) -0.007(7)
N6 0.078(6) 0.095(7) 0.099(7) 0.034(6) 0.071(6) 0.029(5)
N5 0.146(9) 0.062(6) 0.099(7) 0.035(6) 0.096(7) 0.046(6)
N13 0.211(15) 0.099(9) 0.058(8) 0.015(7) 0.062(9) 0.099(10)
C36 0.143(13) 0.072(9) 0.059(8) 0.011(7) 0.051(8) 0.020(9)
C22 0.067(8) 0.082(9) 0.117(10) 0.018(7) 0.041(7) 0.011(6)
C34 0.162(12) 0.089(9) 0.041(8) 0.007(7) 0.041(8) 0.060(9)
C19 0.068(8) 0.074(8) 0.101(9) 0.000(7) 0.037(7) -0.008(6)
C7 0.110(10) 0.105(10) 0.093(9) 0.028(8) 0.055(8) 0.020(8)
C30 0.166(15) 0.083(9) 0.095(10) 0.043(8) 0.092(10) 0.049(9)
C12 0.101(12) 0.094(11) 0.142(14) 0.010(9) 0.058(10) -0.031(9)
C1 0.062(6) 0.049(6) 0.070(8) 0.000(5) 0.044(6) 0.001(5)
C9 0.052(7) 0.089(9) 0.116(10) 0.036(7) 0.039(6) 0.002(6)
C4 0.126(10) 0.053(7) 0.043(6) -0.010(5) 0.034(7) -0.013(6)
N11 0.069(7) 0.150(11) 0.092(8) -0.010(7) 0.044(6) 0.016(7)
C15 0.091(11) 0.155(16) 0.110(12) -0.016(11) 0.036(9) 0.043(10)
C16 0.105(11) 0.103(11) 0.189(18) -0.004(11) 0.056(12) 0.036(10)
C8 0.053(7) 0.077(8) 0.076(8) 0.023(6) 0.028(6) 0.013(6)
C14 0.064(8) 0.188(17) 0.081(9) -0.032(10) 0.038(7) 0.014(9)
C13 0.070(10) 0.23(2) 0.069(9) 0.003(10) 0.034(8) -0.042(11)
C29 0.167(15) 0.126(13) 0.052(8) -0.008(8) 0.039(9) 0.069(12)
C35 0.179(17) 0.077(11) 0.166(18) -0.004(10) 0.083(15) 0.044(11)
N3 0.35(3) 0.27(2) 0.143(13) 0.105(13) 0.187(17) 0.23(2)
C27 0.111(15) 0.137(17) 0.25(3) 0.031(17) 0.069(17) 0.034(12)
C3 0.191(16) 0.159(15) 0.094(10) 0.054(10) 0.106(11) 0.098(14)
N15 0.108(10) 0.085(8) 0.164(14) -0.002(9) 0.035(9) 0.021(7)
C18 0.162(17) 0.069(11) 0.44(4) 0.075(17) 0.13(2) 0.029(11)
C2 0.067(6) 0.060(7) 0.039(5) -0.006(5) 0.028(5) 0.004(5)
C17 0.098(11) 0.073(9) 0.156(14) 0.013(8) 0.059(10) 0.015(8)
C31 0.110(10) 0.070(8) 0.126(12) 0.020(8) 0.046(9) 0.002(7)
C32 0.138(13) 0.065(9) 0.116(13) -0.033(9) -0.002(11) 0.041(9)
N7 0.103(9) 0.192(15) 0.183(15) 0.080(12) 0.084(10) 0.008(9)
C10 0.105(11) 0.084(10) 0.184(17) 0.064(10) 0.061(11) 0.021(8)
C23 0.171(11) 0.096(8) 0.051(7) 0.047(6) 0.082(8) 0.091(8)
C20 0.077(9) 0.080(9) 0.163(14) -0.001(9) 0.060(9) -0.017(8)
C24 0.141(13) 0.097(11) 0.069(10) -0.026(9) -0.004(10) 0.071(9)
C25 0.25(2) 0.155(16) 0.26(2) 0.135(17) 0.18(2) 0.051(16)
C26 0.118(13) 0.139(15) 0.119(14) -0.006(12) 0.059(12) 0.032(11)
C21 0.059(7) 0.091(10) 0.148(13) 0.012(9) 0.044(8) 0.002(8)
N2 0.086(6) 0.047(5) 0.068(6) 0.001(4) 0.039(5) -0.005(4)
O1 0.117(7) 0.210(11) 0.054(5) -0.009(6) 0.034(5) -0.064(7)
N4 0.177(12) 0.082(7) 0.075(8) -0.005(6) 0.062(8) -0.027(8)
C33 0.164(18) 0.143(17) 0.20(2) -0.099(16) -0.023(15) 0.010(14)
O3 0.116(7) 0.125(7) 0.098(6) 0.038(5) 0.076(5) 0.039(5)
O2 0.204(11) 0.141(9) 0.071(6) -0.029(6) 0.061(7) -0.089(8)
O4 0.214(14) 0.177(12) 0.169(13) -0.004(10) 0.101(11) 0.019(11)
O5 0.170(13) 0.27(2) 0.232(18) -0.004(15) 0.100(13) 0.022(13)
O6 0.227(19) 0.40(3) 0.31(3) -0.09(2) 0.141(19) -0.16(2)
O7 0.143(13) 0.31(3) 0.40(3) 0.01(2) 0.103(17) -0.014(15)
O8 0.068(12) 0.21(3) 0.18(2) 0.02(2) 0.032(13) -0.019(14)
O9 0.096(15) 0.16(2) 0.20(3) -0.029(19) 0.021(15) -0.007(14)
O10 0.101(16) 0.18(2) 0.19(3) -0.011(19) 0.000(15) 0.027(15)

loop_
_atom_type_symbol
_atom_type_description
_atom_type_scat_dispersion_real
_atom_type_scat_dispersion_imag
_atom_type_scat_source
C C 0.0033 0.0016 'International Tables Vol C Tables 4.2.6.8 and 6.1.1.4'
H H 0.0000 0.0000 'International Tables Vol C Tables 4.2.6.8 and 6.1.1.4'
N N 0.0061 0.0033 'International Tables Vol C Tables 4.2.6.8 and 6.1.1.4'
O O 0.0106 0.0060 'International Tables Vol C Tables 4.2.6.8 and 6.1.1.4'
Mn Mn 0.3368 0.7283 'International Tables Vol C Tables 4.2.6.8 and 6.1.1.4'
Mo Mo -1.6832 0.6857 'International Tables Vol C Tables 4.2.6.8 and 6.1.1.4'

loop_
_geom_angle_atom_site_label_1
_geom_angle_atom_site_label_2
_geom_angle_atom_site_label_3
_geom_angle
_geom_angle_site_symmetry_1
_geom_angle_site_symmetry_3
C4 Mo1 C7 105.2(5) . .
C4 Mo1 C3 81.6(6) . .
C7 Mo1 C3 69.6(6) . .
C4 Mo1 C5 81.8(4) . .
C7 Mo1 C5 75.8(4) . .
C3 Mo1 C5 135.8(4) . .
C4 Mo1 C1 168.3(4) . .
C7 Mo1 C1 86.3(5) . .
C3 Mo1 C1 100.2(5) . .
C5 Mo1 C1 104.1(4) . .
C4 Mo1 C2 86.5(4) . .
C7 Mo1 C2 136.9(4) . .
C3 Mo1 C2 71.5(5) . .
C5 Mo1 C2 147.2(3) . .
C1 Mo1 C2 83.1(3) . .
C4 Mo1 C6 89.8(4) . .
C7 Mo1 C6 142.2(5) . .
C3 Mo1 C6 148.0(6) . .
C5 Mo1 C6 72.2(3) . .
C1 Mo1 C6 82.5(4) . .
C2 Mo1 C6 77.3(3) . .
N5 Mn2 N2 175.5(4) . 4_545
N5 Mn2 N13 92.5(4) . .
N2 Mn2 N13 90.9(3) 4_545 .
N5 Mn2 N16 82.1(3) . .
N2 Mn2 N16 97.1(3) 4_545 .
N13 Mn2 N16 141.7(6) . .
N5 Mn2 N17 93.4(4) . .
N2 Mn2 N17 90.6(3) 4_545 .
N13 Mn2 N17 69.8(6) . .
N16 Mn2 N17 72.7(4) . .
N5 Mn2 N15 90.9(4) . .
N2 Mn2 N15 84.6(4) 4_545 .
N13 Mn2 N15 143.5(7) . .
N16 Mn2 N15 74.7(5) . .
N17 Mn2 N15 146.1(5) . .
N5 Mn2 N14 89.1(4) . .
N2 Mn2 N14 89.0(3) 4_545 .
N13 Mn2 N14 73.9(6) . .
N16 Mn2 N14 143.4(5) . .
N17 Mn2 N14 143.6(5) . .
N15 Mn2 N14 69.9(6) . .
N1 Mn1 N12 90.2(4) . .
N1 Mn1 N8 92.8(3) . .
N12 Mn1 N8 70.0(3) . .
N1 Mn1 O1 173.9(5) . .
N12 Mn1 O1 84.5(4) . .
N8 Mn1 O1 88.2(3) . .
N1 Mn1 N11 83.0(4) . .
N12 Mn1 N11 74.2(4) . .
N8 Mn1 N11 144.0(4) . .
O1 Mn1 N11 92.6(4) . .
N1 Mn1 N10 96.1(4) . .
N12 Mn1 N10 148.3(4) . .
N8 Mn1 N10 140.2(4) . .
O1 Mn1 N10 86.9(4) . .
N11 Mn1 N10 75.8(5) . .
N1 Mn1 N9 92.2(4) . .
N12 Mn1 N9 138.0(4) . .
N8 Mn1 N9 68.0(3) . .
O1 Mn1 N9 93.8(5) . .
N11 Mn1 N9 147.6(4) . .
N10 Mn1 N9 72.9(4) . .
N6 C6 Mo1 179.3(11) . .
C19 N8 C8 120.3(9) . .
C19 N8 Mn1 119.0(7) . .
C8 N8 Mn1 120.5(7) . .
N15 C28 C29 110.4(16) . .
C32 N17 C31 125.3(14) . .
C32 N17 Mn2 119.0(11) . .
C31 N17 Mn2 113.9(8) . .
C30 N16 C29 115.6(11) . .
C30 N16 Mn2 108.2(6) . .
C29 N16 Mn2 107.5(9) . .
C1 N1 Mn1 157.2(8) . .
C9 N9 C11 126.1(11) . .
C9 N9 Mn1 119.5(8) . .
C11 N9 Mn1 114.0(9) . .
N5 C5 Mo1 178.2(8) . .
C24 N14 C26 140.3(19) . .
C24 N14 Mn2 109.8(15) . .
C26 N14 Mn2 109.2(11) . .
C17 N12 C16 121.2(12) . .
C17 N12 Mn1 121.4(8) . .
C16 N12 Mn1 116.9(9) . .
C36 C37 C23 116.4(16) . .
C12 C11 N9 111.0(12) . .
C13 N10 C12 118.9(14) . .
C13 N10 Mn1 107.6(10) . .
C12 N10 Mn1 107.9(7) . .
C5 N5 Mn2 162.6(7) . .
C34 N13 C23 127.0(13) . .
C34 N13 Mn2 122.3(13) . .
C23 N13 Mn2 110.7(11) . .
C35 C36 C37 132.3(15) . .
C21 C22 C8 117.7(11) . .
N13 C34 C35 120.0(18) . .
N13 C34 C32 117.5(13) . .
C35 C34 C32 122.6(18) . .
N8 C19 C20 121.2(11) . .
N8 C19 C17 114.2(10) . .
C20 C19 C17 124.6(12) . .
N7 C7 Mo1 173.7(15) . .
N16 C30 C31 107.4(10) . .
C11 C12 N10 113.2(13) . .
N1 C1 Mo1 177.6(8) . .
N9 C9 C8 116.2(10) . .
N9 C9 C10 124.5(11) . .
C8 C9 C10 119.3(10) . .
N4 C4 Mo1 176.4(11) . .
C15 N11 C14 117.4(12) . .
C15 N11 Mn1 109.1(8) . .
C14 N11 Mn1 111.5(10) . .
N11 C15 C16 114.6(12) . .
N12 C16 C15 106.8(13) . .
N8 C8 C9 115.4(9) . .
N8 C8 C22 121.0(10) . .
C9 C8 C22 123.5(10) . .
N11 C14 C13 109.4(11) . .
N10 C13 C14 114.5(13) . .
N16 C29 C28 108.2(11) . .
C36 C35 C34 111.8(17) . .
C26 C27 N15 105.3(17) . .
N3 C3 Mo1 179(2) . .
C28 N15 C27 110.7(18) . .
C28 N15 Mn2 108.5(12) . .
C27 N15 Mn2 110.5(14) . .
N2 C2 Mo1 178.5(9) . .
N12 C17 C19 114.9(12) . .
N12 C17 C18 129.5(13) . .
C19 C17 C18 115.6(13) . .
N17 C31 C30 110.7(11) . .
N17 C32 C33 123(2) . .
N17 C32 C34 110.1(13) . .
C33 C32 C34 126.9(18) . .
C24 C23 C37 135.5(17) . .
C24 C23 N13 111.9(12) . .
C37 C23 N13 112.5(15) . .
C21 C20 C19 119.0(12) . .
N14 C24 C23 133(2) . .
N14 C24 C25 116.5(18) . .
C23 C24 C25 110.3(16) . .
C27 C26 N14 119.7(18) . .
C20 C21 C22 120.7(11) . .
C2 N2 Mn2 146.6(8) . 4

loop_
_geom_bond_atom_site_label_1
_geom_bond_atom_site_label_2
_geom_bond_distance
_geom_bond_site_symmetry_2
Mo1 C4 2.085(12) .
Mo1 C7 2.111(15) .
Mo1 C3 2.130(14) .
Mo1 C5 2.133(12) .
Mo1 C1 2.142(12) .
Mo1 C2 2.173(11) .
Mo1 C6 2.227(12) .
Mn2 N5 2.218(10) .
Mn2 N2 2.231(9) 4_545
Mn2 N13 2.243(12) .
Mn2 N16 2.327(9) .
Mn2 N17 2.334(11) .
Mn2 N15 2.335(14) .
Mn2 N14 2.417(15) .
Mn1 N1 2.232(10) .
Mn1 N12 2.257(10) .
Mn1 N8 2.261(8) .
Mn1 O1 2.284(8) .
Mn1 N11 2.319(10) .
Mn1 N10 2.341(11) .
Mn1 N9 2.350(11) .
C6 N6 1.130(12) .
N8 C19 1.323(14) .
N8 C8 1.333(13) .
C28 N15 1.37(3) .
C28 C29 1.50(3) .
N17 C32 1.314(18) .
N17 C31 1.452(17) .
N16 C30 1.459(17) .
N16 C29 1.491(17) .
N1 C1 1.154(12) .
N9 C9 1.263(13) .
N9 C11 1.474(16) .
C5 N5 1.167(12) .
N14 C24 1.118(18) .
N14 C26 1.386(10) .
N12 C17 1.252(16) .
N12 C16 1.517(16) .
C37 C36 1.38(2) .
C37 C23 1.417(19) .
C11 C12 1.45(2) .
N10 C13 1.444(18) .
N10 C12 1.461(18) .
N13 C34 1.21(2) .
N13 C23 1.57(2) .
C36 C35 1.34(2) .
C22 C21 1.371(17) .
C22 C8 1.453(16) .
C34 C35 1.53(2) .
C34 C32 1.60(3) .
C19 C20 1.434(16) .
C19 C17 1.520(18) .
C7 N7 1.213(17) .
C30 C31 1.52(2) .
C9 C8 1.445(16) .
C9 C10 1.532(17) .
C4 N4 1.174(14) .
N11 C15 1.40(2) .
N11 C14 1.459(19) .
C15 C16 1.54(2) .
C14 C13 1.50(2) .
N3 C3 1.216(17) .
C27 C26 1.38(2) .
C27 N15 1.46(2) .
C18 C17 1.58(2) .
C2 N2 1.178(12) .
C32 C33 1.49(2) .
C23 C24 1.38(2) .
C20 C21 1.357(17) .
C24 C25 1.65(3) .
N2 Mn2 2.231(9) 4

loop_
_platon_squeeze_void_nr
_platon_squeeze_void_average_x
_platon_squeeze_void_average_y
_platon_squeeze_void_average_z
_platon_squeeze_void_volume
_platon_squeeze_void_count_electrons
1 0.500 0.000 0.149 673.8 54.5
2 0.000 0.500 0.272 673.8 54.5
